data_1512445
loop_
_publ_author_name
'Amanda L. Ramireza'
'Karah E. Knopeb'
'Tanya T. Kelleya'
'Natalie E. Greiga'
'Jeffrey D. Einkaufa'
'Daniel T. de Lill'

_publ_section_title
;
 Structure and luminescence of a 2-dimensional 2,3-pyridinedicarboxylate
 coordination polymer constructed from lanthanide(III) dimers
;
_journal_name_full
;
Inorganica Chimica Acta
;
_journal_page_first 46
_journal_page_last 51
_journal_paper_doi 10.1016/j.ica.2012.05.039
_journal_volume 392
_journal_year 2012
_chemical_formula_sum 'C14 H9 N2 O9 Sm'
_chemical_formula_weight 499.59
_chemical_name_systematic
; 
 ? 
;
_space_group_IT_number 14
_space_group_name_Hall '-P 2ybc'
_symmetry_cell_setting monoclinic
_symmetry_space_group_name_Hall '-P 2ybc'
_symmetry_space_group_name_H-M 'P 1 21/c 1'
_atom_sites_solution_hydrogens geom
_atom_sites_solution_primary direct
_atom_sites_solution_secondary difmap
_audit_creation_method SHELXL-97
_cell_angle_alpha 90.00
_cell_angle_beta 97.533(2)
_cell_angle_gamma 90.00
_cell_formula_units_Z 4
_cell_length_a 12.8559(18)
_cell_length_b 16.655(2)
_cell_length_c 7.0465(10)
_cell_measurement_reflns_used 6077
_cell_measurement_temperature 100(2)
_cell_measurement_theta_max 60.587
_cell_measurement_theta_min 8.435
_cell_volume 1495.7(3)
_computing_structure_refinement 'SHELXL-97 (Sheldrick, 1997)'
_computing_structure_solution 'SHELXS-97 (Sheldrick, 1990)'
_diffrn_ambient_temperature 100(2)
_diffrn_measured_fraction_theta_full 0.991
_diffrn_measured_fraction_theta_max 0.991
_diffrn_radiation_monochromator graphite
_diffrn_radiation_source 'fine-focus sealed tube'
_diffrn_radiation_type MoK\a
_diffrn_radiation_wavelength 0.71073
_diffrn_reflns_av_R_equivalents 0.0472
_diffrn_reflns_av_sigmaI/netI 0.0369
_diffrn_reflns_limit_h_max 18
_diffrn_reflns_limit_h_min -18
_diffrn_reflns_limit_k_max 23
_diffrn_reflns_limit_k_min -23
_diffrn_reflns_limit_l_max 10
_diffrn_reflns_limit_l_min -10
_diffrn_reflns_number 22092
_diffrn_reflns_theta_full 30.50
_diffrn_reflns_theta_max 30.50
_diffrn_reflns_theta_min 4.00
_exptl_absorpt_coefficient_mu 3.984
_exptl_absorpt_correction_T_max 0.923
_exptl_absorpt_correction_T_min 0.730
_exptl_absorpt_correction_type multi-scan
_exptl_absorpt_process_details SADABS
_exptl_crystal_colour 'clear colorless'
_exptl_crystal_density_diffrn 2.219
_exptl_crystal_density_method 'not measured'
_exptl_crystal_description plate
_exptl_crystal_F_000 964
_exptl_crystal_size_max 0.182
_exptl_crystal_size_mid 0.068
_exptl_crystal_size_min 0.020
_refine_diff_density_max 1.388
_refine_diff_density_min -0.569
_refine_diff_density_rms 0.152
_refine_ls_extinction_method none
_refine_ls_goodness_of_fit_ref 1.030
_refine_ls_hydrogen_treatment constr
_refine_ls_matrix_type full
_refine_ls_number_parameters 235
_refine_ls_number_reflns 4513
_refine_ls_number_restraints 0
_refine_ls_restrained_S_all 1.030
_refine_ls_R_factor_all 0.0363
_refine_ls_R_factor_gt 0.0262
_refine_ls_shift/su_max 0.001
_refine_ls_shift/su_mean 0.000
_refine_ls_structure_factor_coef Fsqd
_refine_ls_weighting_details 'calc w=1/[\s^2^(Fo^2^)+(0.0306P)^2^+0.6418P] where P=(Fo^2^+2Fc^2^)/3'
_refine_ls_weighting_scheme calc
_refine_ls_wR_factor_gt 0.0583
_refine_ls_wR_factor_ref 0.0620
_reflns_number_gt 3759
_reflns_number_total 4513
_reflns_threshold_expression >2sigma(I)
_cod_data_source_file ICA-2012-392-46-51-3.cif
_cod_data_source_block Sm
_cod_original_cell_volume 1495.8(4)
_cod_original_sg_symbol_H-M 'P 21/c'
_cod_database_code 1512445

loop_
_symmetry_equiv_pos_as_xyz
'x, y, z'
'-x, y+1/2, -z+1/2'
'-x, -y, -z'
'x, -y-1/2, z-1/2'

loop_
_atom_site_label
_atom_site_type_symbol
_atom_site_fract_x
_atom_site_fract_y
_atom_site_fract_z
_atom_site_U_iso_or_equiv
_atom_site_adp_type
_atom_site_occupancy
_atom_site_symmetry_multiplicity
_atom_site_calc_flag
_atom_site_refinement_flags
Sm01 Sm 0.958812(11) 0.099842(8) 0.796611(19) 0.00825(5) Uani 1 1 d .
O2 O 0.98015(16) 0.14138(12) 0.4795(3) 0.0109(4) Uani 1 1 d .
O5 O 0.85591(16) -0.01606(12) 0.6370(3) 0.0116(4) Uani 1 1 d .
O6 O 0.82865(17) 0.08051(12) 0.9970(3) 0.0122(4) Uani 1 1 d .
O3 O 1.10741(16) 0.02543(12) 0.7276(3) 0.0125(4) Uani 1 1 d .
N1 N 1.1278(2) 0.20353(15) 0.8141(3) 0.0113(5) Uani 1 1 d .
O1 O 0.93768(17) 0.23157(12) 0.9069(3) 0.0140(4) Uani 1 1 d .
N2 N 0.76447(19) 0.13938(14) 0.6495(4) 0.0117(5) Uani 1 1 d .
C1 C 1.0979(2) 0.28028(17) 0.8259(4) 0.0106(5) Uani 1 1 d .
O4 O 1.04921(16) 0.06199(12) 1.1040(3) 0.0111(4) Uani 1 1 d .
C4 C 1.2919(2) 0.25006(18) 0.7319(4) 0.0135(6) Uani 1 1 d .
H4 H 1.3595 0.2380 0.7070 0.016 Uiso 1 1 calc R
C10 C 0.7328(2) 0.16930(19) 0.4751(4) 0.0160(6) Uani 1 1 d .
H10 H 0.7833 0.1876 0.4023 0.019 Uiso 1 1 calc R
C3 C 1.2587(2) 0.32907(18) 0.7336(4) 0.0130(6) Uani 1 1 d .
H3 H 1.3022 0.3706 0.7041 0.016 Uiso 1 1 calc R
C6 C 0.8861(2) -0.07261(17) 0.7477(4) 0.0096(5) Uani 1 1 d .
C7 C 0.9960(2) 0.20857(17) 0.4075(4) 0.0102(5) Uani 1 1 d .
C2 C 1.1591(2) 0.34511(17) 0.7802(4) 0.0096(5) Uani 1 1 d .
C8 C 0.7303(3) 0.07642(19) 0.9447(5) 0.0164(6) Uani 1 1 d .
C11 C 0.6284(3) 0.1741(2) 0.3985(5) 0.0225(7) Uani 1 1 d .
H11 H 0.6094 0.1949 0.2763 0.027 Uiso 1 1 calc R
C5 C 1.2240(2) 0.18922(18) 0.7674(4) 0.0129(6) Uani 1 1 d .
H5 H 1.2459 0.1363 0.7587 0.015 Uiso 1 1 calc R
C13 C 0.5841(2) 0.11689(19) 0.6883(5) 0.0176(6) Uani 1 1 d .
C9 C 0.6908(2) 0.11344(17) 0.7533(4) 0.0129(6) Uani 1 1 d .
C12 C 0.5526(3) 0.1478(2) 0.5058(5) 0.0240(7) Uani 1 1 d .
H12 H 0.4818 0.1506 0.4574 0.029 Uiso 1 1 calc R
O7 O 0.6677(2) 0.0441(2) 1.0351(4) 0.0495(10) Uani 1 1 d .
O9 O 0.4679(2) 0.13298(19) 0.9226(5) 0.0423(8) Uani 1 1 d .
C14 C 0.5011(3) 0.0906(2) 0.8074(5) 0.0257(8) Uani 1 1 d .
O8 O 0.4666(3) 0.0188(2) 0.7578(4) 0.0477(9) Uani 1 1 d .

loop_
_atom_site_aniso_label
_atom_site_aniso_U_11
_atom_site_aniso_U_22
_atom_site_aniso_U_33
_atom_site_aniso_U_23
_atom_site_aniso_U_13
_atom_site_aniso_U_12
Sm01 0.00978(7) 0.00690(7) 0.00818(7) 0.00039(5) 0.00158(5) 0.00027(5)
O2 0.0139(10) 0.0098(10) 0.0088(9) 0.0012(7) 0.0010(8) -0.0014(8)
O5 0.0145(10) 0.0089(9) 0.0114(9) 0.0015(7) 0.0019(8) 0.0012(8)
O6 0.0121(10) 0.0119(10) 0.0130(10) 0.0006(8) 0.0027(8) 0.0012(8)
O3 0.0152(10) 0.0113(10) 0.0116(10) 0.0021(8) 0.0037(8) 0.0034(8)
N1 0.0154(12) 0.0107(11) 0.0077(10) -0.0004(9) 0.0008(9) 0.0011(9)
O1 0.0149(10) 0.0086(10) 0.0193(11) -0.0021(8) 0.0051(8) 0.0005(8)
N2 0.0123(12) 0.0083(11) 0.0148(12) 0.0013(9) 0.0030(9) 0.0016(9)
C1 0.0113(13) 0.0110(13) 0.0090(13) -0.0011(10) -0.0006(10) 0.0005(10)
O4 0.0129(10) 0.0101(10) 0.0102(9) 0.0008(8) 0.0011(8) 0.0000(8)
C4 0.0122(14) 0.0149(14) 0.0138(14) 0.0010(11) 0.0034(11) 0.0030(11)
C10 0.0147(14) 0.0177(15) 0.0160(14) 0.0053(11) 0.0030(11) -0.0019(12)
C3 0.0128(14) 0.0146(14) 0.0116(13) -0.0002(11) 0.0019(11) -0.0018(11)
C6 0.0095(13) 0.0088(12) 0.0114(13) -0.0011(10) 0.0043(10) 0.0008(10)
C7 0.0127(13) 0.0101(13) 0.0075(12) 0.0000(10) -0.0002(10) 0.0006(10)
C2 0.0094(13) 0.0102(13) 0.0090(12) 0.0002(10) 0.0001(10) 0.0002(10)
C8 0.0150(15) 0.0179(15) 0.0168(15) 0.0054(12) 0.0036(12) 0.0027(12)
C11 0.0159(15) 0.0292(18) 0.0218(17) 0.0140(14) 0.0001(13) -0.0022(13)
C5 0.0107(13) 0.0135(14) 0.0140(13) 0.0009(11) -0.0001(11) 0.0040(11)
C13 0.0102(14) 0.0187(16) 0.0243(16) 0.0072(12) 0.0033(12) -0.0009(11)
C9 0.0140(14) 0.0109(14) 0.0140(14) 0.0016(10) 0.0025(11) 0.0006(10)
C12 0.0128(15) 0.0320(19) 0.0261(18) 0.0109(15) -0.0017(13) -0.0014(14)
O7 0.0137(13) 0.094(3) 0.0401(17) 0.0464(17) 0.0010(12) -0.0108(15)
O9 0.0406(18) 0.0370(17) 0.056(2) 0.0175(15) 0.0306(16) 0.0139(14)
C14 0.0107(15) 0.037(2) 0.0292(19) 0.0188(16) 0.0004(13) 0.0025(14)
O8 0.052(2) 0.058(2) 0.0368(17) -0.0024(15) 0.0175(15) -0.0361(17)

loop_
_atom_type_symbol
_atom_type_description
_atom_type_scat_dispersion_real
_atom_type_scat_dispersion_imag
_atom_type_scat_source
C C 0.0033 0.0016 'International Tables Vol C Tables 4.2.6.8 and 6.1.1.4'
H H 0.0000 0.0000 'International Tables Vol C Tables 4.2.6.8 and 6.1.1.4'
N N 0.0061 0.0033 'International Tables Vol C Tables 4.2.6.8 and 6.1.1.4'
O O 0.0106 0.0060 'International Tables Vol C Tables 4.2.6.8 and 6.1.1.4'
Sm Sm -0.1638 3.4418 'International Tables Vol C Tables 4.2.6.8 and 6.1.1.4'

loop_
_geom_angle_atom_site_label_1
_geom_angle_atom_site_label_2
_geom_angle_atom_site_label_3
_geom_angle
_geom_angle_site_symmetry_1
_geom_angle_site_symmetry_3
O6 Sm01 O1 78.89(7) . .
O6 Sm01 O3 134.87(7) . .
O1 Sm01 O3 133.07(7) . .
O6 Sm01 O2 141.27(7) . .
O1 Sm01 O2 94.09(7) . .
O3 Sm01 O2 76.47(7) . .
O6 Sm01 O4 73.79(7) . .
O1 Sm01 O4 90.58(7) . .
O3 Sm01 O4 75.01(7) . .
O2 Sm01 O4 144.83(7) . .
O6 Sm01 O5 77.86(7) . .
O1 Sm01 O5 141.66(7) . .
O3 Sm01 O5 84.17(7) . .
O2 Sm01 O5 85.53(7) . .
O4 Sm01 O5 111.39(7) . .
O6 Sm01 N2 63.98(7) . .
O1 Sm01 N2 75.80(8) . .
O3 Sm01 N2 141.96(7) . .
O2 Sm01 N2 77.34(7) . .
O4 Sm01 N2 137.28(7) . .
O5 Sm01 N2 66.69(7) . .
O6 Sm01 N1 132.55(7) . .
O1 Sm01 N1 61.80(7) . .
O3 Sm01 N1 71.79(7) . .
O2 Sm01 N1 71.04(7) . .
O4 Sm01 N1 80.76(7) . .
O5 Sm01 N1 149.49(7) . .
N2 Sm01 N1 123.72(7) . .
O6 Sm01 O4 70.36(6) . 3_757
O1 Sm01 O4 143.85(7) . 3_757
O3 Sm01 O4 66.76(6) . 3_757
O2 Sm01 O4 121.81(6) . 3_757
O4 Sm01 O4 63.25(8) . 3_757
O5 Sm01 O4 48.52(6) . 3_757
N2 Sm01 O4 105.86(7) . 3_757
N1 Sm01 O4 130.30(7) . 3_757
O6 Sm01 C6 72.82(7) . .
O1 Sm01 C6 150.99(8) . .
O3 Sm01 C6 74.14(7) . .
O2 Sm01 C6 103.88(7) . .
O4 Sm01 C6 87.67(7) . .
O5 Sm01 C6 23.94(7) . .
N2 Sm01 C6 86.00(8) . .
N1 Sm01 C6 145.79(7) . .
O4 Sm01 C6 24.59(7) 3_757 .
C7 O2 Sm01 132.84(18) . .
C6 O5 Sm01 101.32(17) . .
C8 O6 Sm01 126.37(19) . .
C1 N1 C5 117.7(3) . .
C1 N1 Sm01 111.65(18) . .
C5 N1 Sm01 128.47(19) . .
C7 O1 Sm01 130.58(19) 4_566 .
C10 N2 C9 117.9(3) . .
C10 N2 Sm01 127.4(2) . .
C9 N2 Sm01 113.72(19) . .
N1 C1 C2 123.2(3) . .
N1 C1 C7 114.2(2) . 4_566
C2 C1 C7 122.4(3) . 4_566
C6 O4 Sm01 154.04(19) 3_757 .
C6 O4 Sm01 88.25(16) 3_757 3_757
Sm01 O4 Sm01 116.75(8) . 3_757
C5 C4 C3 119.5(3) . .
N2 C10 C11 122.9(3) . .
C4 C3 C2 118.7(3) . .
O5 C6 O4 121.9(3) . 3_757
O5 C6 C2 121.7(3) . 2_746
O4 C6 C2 116.2(2) 3_757 2_746
O5 C6 Sm01 54.75(14) . .
O4 C6 Sm01 67.16(15) 3_757 .
C2 C6 Sm01 175.1(2) 2_746 .
O1 C7 O2 125.7(3) 4_565 .
O1 C7 C1 116.9(2) 4_565 4_565
O2 C7 C1 117.3(2) . 4_565
C3 C2 C1 118.0(3) . .
C3 C2 C6 120.1(3) . 2_756
C1 C2 C6 121.3(3) . 2_756
O7 C8 O6 125.0(3) . .
O7 C8 C9 118.8(3) . .
O6 C8 C9 116.3(3) . .
C12 C11 C10 119.1(3) . .
N1 C5 C4 122.6(3) . .
C9 C13 C12 118.3(3) . .
C9 C13 C14 123.0(3) . .
C12 C13 C14 118.6(3) . .
N2 C9 C13 122.9(3) . .
N2 C9 C8 116.1(3) . .
C13 C9 C8 120.9(3) . .
C11 C12 C13 118.8(3) . .
O9 C14 O8 125.6(4) . .
O9 C14 C13 123.2(4) . .
O8 C14 C13 111.0(3) . .

loop_
_geom_bond_atom_site_label_1
_geom_bond_atom_site_label_2
_geom_bond_distance
_geom_bond_site_symmetry_2
Sm01 O6 2.349(2) .
Sm01 O1 2.355(2) .
Sm01 O3 2.380(2) .
Sm01 O2 2.389(2) .
Sm01 O4 2.404(2) .
Sm01 O5 2.520(2) .
Sm01 N2 2.659(2) .
Sm01 N1 2.765(3) .
Sm01 O4 2.790(2) 3_757
Sm01 C6 3.026(3) .
O2 C7 1.256(3) .
O5 C6 1.252(3) .
O6 C8 1.272(4) .
N1 C1 1.340(4) .
N1 C5 1.343(4) .
O1 C7 1.247(3) 4_566
N2 C10 1.339(4) .
N2 C9 1.342(4) .
C1 C2 1.398(4) .
C1 C7 1.510(4) 4_566
O4 C6 1.260(3) 3_757
O4 Sm01 2.790(2) 3_757
C4 C5 1.382(4) .
C4 C3 1.384(4) .
C10 C11 1.382(4) .
C3 C2 1.389(4) .
C6 O4 1.260(3) 3_757
C6 C2 1.491(4) 2_746
C7 O1 1.247(3) 4_565
C7 C1 1.510(4) 4_565
C2 C6 1.491(4) 2_756
C8 O7 1.215(4) .
C8 C9 1.509(4) .
C11 C12 1.381(5) .
C13 C9 1.389(4) .
C13 C12 1.395(5) .
C13 C14 1.507(5) .
O9 C14 1.196(5) .
C14 O8 1.306(5) .
